data_1563057
loop_
_publ_author_name
'Gulay, L.D.'
'Daszkiewicz, M.'
'Shemet, V.Ya.'

_publ_section_title
;
 Crystal structure of \\sim RCu3S3 and \\sim RCuTe2 (R=Gd--Lu) compounds
;
_journal_name_full 'Journal of Solid State Chemistry'
_journal_page_first 142
_journal_page_last 148
_journal_paper_doi 10.1016/j.jssc.2011.12.004
_journal_volume 186
_journal_year 2012
_chemical_formula_moiety 'Cu1.60 S2 Yb0.80'
_chemical_formula_sum 'Cu1.6 S2 Yb0.8'
_chemical_formula_weight 304.22
_space_group_IT_number 164
_space_group_name_Hall '-P 3 2"'
_space_group_name_H-M_alt 'P -3 m 1'
_symmetry_cell_setting hexagonal
_symmetry_space_group_name_Hall '-P 3 2"'
_symmetry_space_group_name_H-M 'P -3 m 1'
_atom_sites_solution_hydrogens .
_atom_sites_solution_primary direct
_atom_sites_solution_secondary difmap
_audit_creation_method SHELXL-97
_cell_angle_alpha 90.00
_cell_angle_beta 90.00
_cell_angle_gamma 120.00
_cell_formula_units_Z 1
_cell_length_a 3.8660(5)
_cell_length_b 3.8660(5)
_cell_length_c 6.2720(13)
_cell_measurement_reflns_used 99
_cell_measurement_temperature 295(2)
_cell_measurement_theta_max 27.78
_cell_measurement_theta_min 3.25
_cell_volume 81.18(2)
_computing_cell_refinement 'CrysAlis RED'
_computing_data_collection 'CrysAlis CCD (Oxford Diffraction, 2009)'
_computing_data_reduction 'CrysAlis RED'
_computing_structure_refinement 'SHELXL-97 (Sheldrick, 1997)'
_computing_structure_solution 'SHELXS-97 (Sheldrick, 1997)'
_diffrn_ambient_temperature 295(2)
_diffrn_detector_area_resol_mean '1024x1024 with blocks 2x2, 33.133pixel/mm'
_diffrn_measured_fraction_theta_full 1.000
_diffrn_measured_fraction_theta_max 1.000
_diffrn_measurement_device_type 'KUMA KM-4 with area CCD detector'
_diffrn_measurement_method \w-scan
_diffrn_radiation_monochromator graphite
_diffrn_radiation_source 'fine-focus sealed tube'
_diffrn_radiation_type MoK\a
_diffrn_radiation_wavelength 0.71073
_diffrn_reflns_av_R_equivalents 0.1258
_diffrn_reflns_av_sigmaI/netI 0.0441
_diffrn_reflns_limit_h_max 5
_diffrn_reflns_limit_h_min -3
_diffrn_reflns_limit_k_max 4
_diffrn_reflns_limit_k_min -5
_diffrn_reflns_limit_l_max 8
_diffrn_reflns_limit_l_min -8
_diffrn_reflns_number 1013
_diffrn_reflns_theta_full 27.78
_diffrn_reflns_theta_max 27.78
_diffrn_reflns_theta_min 3.25
_diffrn_standards_interval_count .
_diffrn_standards_interval_time .
_diffrn_standards_number 0
_exptl_absorpt_coefficient_mu 34.283
_exptl_absorpt_correction_T_max 0.203
_exptl_absorpt_correction_T_min 0.147
_exptl_absorpt_correction_type numerical
_exptl_absorpt_process_details 'CrysAlis (Oxford Diffraction, 2009)'
_exptl_crystal_colour red
_exptl_crystal_density_diffrn 6.223
_exptl_crystal_density_method 'not measured'
_exptl_crystal_description prism
_exptl_crystal_F_000 134
_exptl_crystal_size_max 0.11
_exptl_crystal_size_mid 0.05
_exptl_crystal_size_min 0.05
_refine_diff_density_max 1.654
_refine_diff_density_min -1.859
_refine_diff_density_rms 0.390
_refine_ls_extinction_method none
_refine_ls_goodness_of_fit_ref 1.263
_refine_ls_hydrogen_treatment .
_refine_ls_matrix_type full
_refine_ls_number_parameters 10
_refine_ls_number_reflns 99
_refine_ls_number_restraints 0
_refine_ls_restrained_S_all 1.263
_refine_ls_R_factor_all 0.0384
_refine_ls_R_factor_gt 0.0384
_refine_ls_shift/su_max 0.001
_refine_ls_shift/su_mean 0.001
_refine_ls_structure_factor_coef Fsqd
_refine_ls_weighting_details 'calc w=1/[\s^2^(Fo^2^)+(0.0445P)^2^+0.6993P] where P=(Fo^2^+2Fc^2^)/3'
_refine_ls_weighting_scheme calc
_refine_ls_wR_factor_gt 0.0891
_refine_ls_wR_factor_ref 0.0891
_reflns_number_gt 99
_reflns_number_total 99
_reflns_threshold_expression >2sigma(I)
_cod_data_source_file JSSC-2012-186-142.CIF
_cod_data_source_block yb
_cod_original_formula_sum 'Cu1.60 S2 Yb0.80'
_cod_database_code 1563057

loop_
_symmetry_equiv_pos_as_xyz
'x, y, z'
'-y, x-y, z'
'-x+y, -x, z'
'y, x, -z'
'x-y, -y, -z'
'-x, -x+y, -z'
'-x, -y, -z'
'y, -x+y, -z'
'x-y, x, -z'
'-y, -x, z'
'-x+y, y, z'
'x, x-y, z'

loop_
_atom_site_label
_atom_site_type_symbol
_atom_site_fract_x
_atom_site_fract_y
_atom_site_fract_z
_atom_site_U_iso_or_equiv
_atom_site_adp_type
_atom_site_occupancy
_atom_site_symmetry_multiplicity
_atom_site_calc_flag
_atom_site_refinement_flags
_atom_site_disorder_assembly
_atom_site_disorder_group
Yb1 Yb 0.0000 0.0000 0.0000 0.0149(5) Uani 0.80 12 d SP . .
Cu1 Cu 0.3333 0.6667 0.3755(6) 0.0183(9) Uani 0.80 6 d SP . .
S1 S 0.3333 0.6667 0.7559(10) 0.0088(9) Uani 1 6 d S . .

loop_
_atom_site_aniso_label
_atom_site_aniso_U_11
_atom_site_aniso_U_22
_atom_site_aniso_U_33
_atom_site_aniso_U_23
_atom_site_aniso_U_13
_atom_site_aniso_U_12
Yb1 0.0110(6) 0.0110(6) 0.0227(8) 0.000 0.000 0.0055(3)
Cu1 0.0171(12) 0.0171(12) 0.0206(19) 0.000 0.000 0.0086(6)
S1 0.0045(14) 0.0045(14) 0.017(2) 0.000 0.000 0.0022(7)

loop_
_atom_type_symbol
_atom_type_description
_atom_type_scat_dispersion_real
_atom_type_scat_dispersion_imag
_atom_type_scat_source
S S 0.1246 0.1234 'International Tables Vol C Tables 4.2.6.8 and 6.1.1.4'
Cu Cu 0.3201 1.2651 'International Tables Vol C Tables 4.2.6.8 and 6.1.1.4'
Yb Yb -0.3850 5.5486 'International Tables Vol C Tables 4.2.6.8 and 6.1.1.4'

loop_
_geom_angle_atom_site_label_1
_geom_angle_atom_site_label_2
_geom_angle_atom_site_label_3
_geom_angle
_geom_angle_site_symmetry_1
_geom_angle_site_symmetry_3
S1 Yb1 S1 180.0(2) 7_666 1_444
S1 Yb1 S1 91.15(15) 7_666 7_566
S1 Yb1 S1 88.85(15) 1_444 7_566
S1 Yb1 S1 88.85(15) 7_666 1_544
S1 Yb1 S1 91.15(15) 1_444 1_544
S1 Yb1 S1 180.0 7_566 1_544
S1 Yb1 S1 91.15(15) 7_666 7_556
S1 Yb1 S1 88.85(15) 1_444 7_556
S1 Yb1 S1 91.15(15) 7_566 7_556
S1 Yb1 S1 88.85(15) 1_544 7_556
S1 Yb1 S1 88.85(15) 7_666 1_554
S1 Yb1 S1 91.15(15) 1_444 1_554
S1 Yb1 S1 88.85(15) 7_566 1_554
S1 Yb1 S1 91.15(15) 1_544 1_554
S1 Yb1 S1 180.0 7_556 1_554
S1 Yb1 Cu1 133.96(6) 7_666 7
S1 Yb1 Cu1 46.04(6) 1_444 7
S1 Yb1 Cu1 133.96(6) 7_566 7
S1 Yb1 Cu1 46.04(6) 1_544 7
S1 Yb1 Cu1 80.98(12) 7_556 7
S1 Yb1 Cu1 99.02(12) 1_554 7
S1 Yb1 Cu1 46.04(6) 7_666 .
S1 Yb1 Cu1 133.96(6) 1_444 .
S1 Yb1 Cu1 46.04(6) 7_566 .
S1 Yb1 Cu1 133.96(6) 1_544 .
S1 Yb1 Cu1 99.02(12) 7_556 .
S1 Yb1 Cu1 80.98(12) 1_554 .
Cu1 Yb1 Cu1 180.0 7 .
S1 Yb1 Cu1 133.96(6) 7_666 7_565
S1 Yb1 Cu1 46.04(6) 1_444 7_565
S1 Yb1 Cu1 80.98(12) 7_566 7_565
S1 Yb1 Cu1 99.02(12) 1_544 7_565
S1 Yb1 Cu1 133.96(6) 7_556 7_565
S1 Yb1 Cu1 46.04(6) 1_554 7_565
Cu1 Yb1 Cu1 73.13(7) 7 7_565
Cu1 Yb1 Cu1 106.87(7) . 7_565
S1 Yb1 Cu1 46.04(6) 7_666 1_545
S1 Yb1 Cu1 133.96(6) 1_444 1_545
S1 Yb1 Cu1 99.02(12) 7_566 1_545
S1 Yb1 Cu1 80.98(12) 1_544 1_545
S1 Yb1 Cu1 46.04(6) 7_556 1_545
S1 Yb1 Cu1 133.96(6) 1_554 1_545
Cu1 Yb1 Cu1 106.87(7) 7 1_545
Cu1 Yb1 Cu1 73.13(7) . 1_545
Cu1 Yb1 Cu1 180.0 7_565 1_545
S1 Yb1 Cu1 80.98(12) 7_666 7_665
S1 Yb1 Cu1 99.02(12) 1_444 7_665
S1 Yb1 Cu1 133.96(6) 7_566 7_665
S1 Yb1 Cu1 46.04(6) 1_544 7_665
S1 Yb1 Cu1 133.96(6) 7_556 7_665
S1 Yb1 Cu1 46.04(6) 1_554 7_665
Cu1 Yb1 Cu1 73.13(7) 7 7_665
Cu1 Yb1 Cu1 106.87(7) . 7_665
Cu1 Yb1 Cu1 73.13(7) 7_565 7_665
Cu1 Yb1 Cu1 106.87(7) 1_545 7_665
S1 Yb1 Cu1 99.02(12) 7_666 1_445
S1 Yb1 Cu1 80.98(12) 1_444 1_445
S1 Yb1 Cu1 46.04(6) 7_566 1_445
S1 Yb1 Cu1 133.96(6) 1_544 1_445
S1 Yb1 Cu1 46.04(6) 7_556 1_445
S1 Yb1 Cu1 133.96(6) 1_554 1_445
Cu1 Yb1 Cu1 106.87(7) 7 1_445
Cu1 Yb1 Cu1 73.13(7) . 1_445
Cu1 Yb1 Cu1 106.87(7) 7_565 1_445
Cu1 Yb1 Cu1 73.13(7) 1_545 1_445
Cu1 Yb1 Cu1 180.00(8) 7_665 1_445
S1 Cu1 S1 108.67(16) 7_566 7_676
S1 Cu1 S1 108.67(16) 7_566 7_666
S1 Cu1 S1 108.67(16) 7_676 7_666
S1 Cu1 S1 110.26(15) 7_566 .
S1 Cu1 S1 110.26(15) 7_676 .
S1 Cu1 S1 110.26(15) 7_666 .
S1 Cu1 Cu1 125.65(7) 7_566 7_676
S1 Cu1 Cu1 55.25(15) 7_676 7_676
S1 Cu1 Cu1 125.65(7) 7_666 7_676
S1 Cu1 Cu1 55.01(12) . 7_676
S1 Cu1 Cu1 55.25(15) 7_566 7_566
S1 Cu1 Cu1 125.65(7) 7_676 7_566
S1 Cu1 Cu1 125.65(7) 7_666 7_566
S1 Cu1 Cu1 55.01(12) . 7_566
Cu1 Cu1 Cu1 90.39(17) 7_676 7_566
S1 Cu1 Cu1 125.65(7) 7_566 7_666
S1 Cu1 Cu1 125.65(7) 7_676 7_666
S1 Cu1 Cu1 55.25(15) 7_666 7_666
S1 Cu1 Cu1 55.01(12) . 7_666
Cu1 Cu1 Cu1 90.39(17) 7_676 7_666
Cu1 Cu1 Cu1 90.39(17) 7_566 7_666
S1 Cu1 Yb1 54.97(10) 7_566 .
S1 Cu1 Yb1 113.20(17) 7_676 .
S1 Cu1 Yb1 54.97(10) 7_666 .
S1 Cu1 Yb1 136.54(4) . .
Cu1 Cu1 Yb1 168.45(16) 7_676 .
Cu1 Cu1 Yb1 97.72(7) 7_566 .
Cu1 Cu1 Yb1 97.72(7) 7_666 .
S1 Cu1 Yb1 54.97(10) 7_566 1_565
S1 Cu1 Yb1 54.97(10) 7_676 1_565
S1 Cu1 Yb1 113.20(17) 7_666 1_565
S1 Cu1 Yb1 136.54(4) . 1_565
Cu1 Cu1 Yb1 97.72(7) 7_676 1_565
Cu1 Cu1 Yb1 97.72(7) 7_566 1_565
Cu1 Cu1 Yb1 168.45(16) 7_666 1_565
Yb1 Cu1 Yb1 73.13(7) . 1_565
S1 Cu1 Yb1 113.20(17) 7_566 1_665
S1 Cu1 Yb1 54.97(10) 7_676 1_665
S1 Cu1 Yb1 54.97(10) 7_666 1_665
S1 Cu1 Yb1 136.54(4) . 1_665
Cu1 Cu1 Yb1 97.72(7) 7_676 1_665
Cu1 Cu1 Yb1 168.45(16) 7_566 1_665
Cu1 Cu1 Yb1 97.72(7) 7_666 1_665
Yb1 Cu1 Yb1 73.13(7) . 1_665
Yb1 Cu1 Yb1 73.13(7) 1_565 1_665
Cu1 S1 Cu1 108.67(16) 7_566 7_676
Cu1 S1 Cu1 108.67(16) 7_566 7_666
Cu1 S1 Cu1 108.67(16) 7_676 7_666
Cu1 S1 Cu1 69.74(15) 7_566 .
Cu1 S1 Cu1 69.74(15) 7_676 .
Cu1 S1 Cu1 69.74(15) 7_666 .
Cu1 S1 Yb1 165.8(2) 7_566 1_666
Cu1 S1 Yb1 78.99(6) 7_676 1_666
Cu1 S1 Yb1 78.99(6) 7_666 1_666
Cu1 S1 Yb1 124.45(11) . 1_666
Cu1 S1 Yb1 78.99(6) 7_566 1_566
Cu1 S1 Yb1 78.99(6) 7_676 1_566
Cu1 S1 Yb1 165.8(2) 7_666 1_566
Cu1 S1 Yb1 124.45(11) . 1_566
Yb1 S1 Yb1 91.15(15) 1_666 1_566
Cu1 S1 Yb1 78.99(6) 7_566 1_556
Cu1 S1 Yb1 165.8(2) 7_676 1_556
Cu1 S1 Yb1 78.99(6) 7_666 1_556
Cu1 S1 Yb1 124.45(11) . 1_556
Yb1 S1 Yb1 91.15(15) 1_666 1_556
Yb1 S1 Yb1 91.15(15) 1_566 1_556

loop_
_geom_bond_atom_site_label_1
_geom_bond_atom_site_label_2
_geom_bond_distance
_geom_bond_site_symmetry_2
Yb1 S1 2.707(3) 7_666
Yb1 S1 2.707(3) 1_444
Yb1 S1 2.707(3) 7_566
Yb1 S1 2.707(3) 1_544
Yb1 S1 2.707(3) 7_556
Yb1 S1 2.707(3) 1_554
Yb1 Cu1 3.245(3) 7
Yb1 Cu1 3.245(3) .
Yb1 Cu1 3.245(3) 7_565
Yb1 Cu1 3.245(3) 1_545
Yb1 Cu1 3.245(3) 7_665
Yb1 Cu1 3.245(3) 1_445
Cu1 S1 2.379(2) 7_566
Cu1 S1 2.379(2) 7_676
Cu1 S1 2.379(2) 7_666
Cu1 S1 2.386(7) .
Cu1 Cu1 2.724(4) 7_676
Cu1 Cu1 2.724(4) 7_566
Cu1 Cu1 2.724(4) 7_666
Cu1 Yb1 3.245(3) 1_565
Cu1 Yb1 3.245(3) 1_665
S1 Cu1 2.379(2) 7_566
S1 Cu1 2.379(2) 7_676
S1 Cu1 2.379(2) 7_666
S1 Yb1 2.707(3) 1_666
S1 Yb1 2.707(3) 1_566
S1 Yb1 2.707(3) 1_556
